data_4063363
loop_
_publ_author_name
'Kleimark, Jonatan'
'Johansson, Charlotte'
'Olsson, Susanne'
'H\%akansson, Mikael'
'Hansson, Sverker'
'\%Akermark, Bj\"orn'
'Norrby, Per-Ola'

_publ_contact_author_address
;Department of Chemistry,
University of Gothenburg,
SE-412 96 G\"oteborg,
Sweden
;
_publ_contact_author_email pon@chem.gu.se
_publ_contact_author_fax '+46 (0)31 772 3840'
_publ_contact_author_name 'Per-Ola Norrby'
_publ_contact_author_phone '+46 (0)31 786 9034'
_publ_section_title
;
 Sterically Governed Selectivity in Palladium-Assisted Allylic Alkylation
;
_journal_issue 2
_journal_name_full Organometallics
_journal_page_first 230
_journal_paper_doi 10.1021/om1007264
_journal_volume 30
_journal_year 2011
_chemical_formula_moiety 'C11 H13 Cl Pd S'
_chemical_formula_sum 'C11 H13 Cl Pd S'
_chemical_formula_weight 319.12
_chemical_name_systematic
;
 ?
;
_space_group_IT_number 61
_symmetry_cell_setting orthorhombic
_symmetry_Int_Tables_number 61
_symmetry_space_group_name_Hall '-P 2bc 2ac'
_symmetry_space_group_name_H-M 'P c a b'
_atom_sites_solution_hydrogens geom
_atom_sites_solution_primary direct
_atom_sites_solution_secondary difmap
_audit_creation_method SHELXL-97
_cell_angle_alpha 90.00
_cell_angle_beta 90.00
_cell_angle_gamma 90.00
_cell_formula_units_Z 8
_cell_length_a 7.7780(14)
_cell_length_b 15.665(2)
_cell_length_c 19.090(3)
_cell_measurement_reflns_used 14306
_cell_measurement_temperature 293(2)
_cell_measurement_theta_max 25.50
_cell_measurement_theta_min 2.50
_cell_volume 2326.0(6)
_computing_cell_refinement 'CrystalClear(Rigaku, 2000)'
_computing_data_collection 'CrystalClear(Rigaku, 2000)'
_computing_data_reduction 'CrystalClear(Rigaku, 2000)'
_computing_molecular_graphics ORTEP-3
_computing_publication_material SHELXL-97
_computing_structure_refinement 'SHELXL-97 (Sheldrick, 1997)'
_computing_structure_solution SIR92
_diffrn_ambient_temperature 293(2)
_diffrn_detector_area_resol_mean 105
_diffrn_measured_fraction_theta_full 0.967
_diffrn_measured_fraction_theta_max 0.967
_diffrn_measurement_device_type 'Rigaku R-AXIS IIC image-plate system'
_diffrn_measurement_method \f
_diffrn_radiation_monochromator graphite
_diffrn_radiation_probe x-ray
_diffrn_radiation_source 'rotating anode X-ray tube'
_diffrn_radiation_type MoK\a
_diffrn_radiation_wavelength 0.71073
_diffrn_reflns_av_R_equivalents 0.0325
_diffrn_reflns_av_sigmaI/netI 0.0187
_diffrn_reflns_limit_h_max 9
_diffrn_reflns_limit_h_min -9
_diffrn_reflns_limit_k_max 18
_diffrn_reflns_limit_k_min -18
_diffrn_reflns_limit_l_max 23
_diffrn_reflns_limit_l_min -23
_diffrn_reflns_number 14306
_diffrn_reflns_theta_full 25.50
_diffrn_reflns_theta_max 25.50
_diffrn_reflns_theta_min 2.50
_diffrn_source_type RU-H3R
_diffrn_standards_decay_% 0
_diffrn_standards_interval_count 0
_diffrn_standards_interval_time 0
_diffrn_standards_number 0
_exptl_absorpt_coefficient_mu 1.962
_exptl_absorpt_correction_T_max 1.0000
_exptl_absorpt_correction_T_min 0.6663
_exptl_absorpt_correction_type multi-scan
_exptl_absorpt_process_details '(CrystalClear; Rigaku, 2000)'
_exptl_crystal_colour yellow
_exptl_crystal_density_diffrn 1.823
_exptl_crystal_density_method 'not measured'
_exptl_crystal_description needle
_exptl_crystal_F_000 1264
_exptl_crystal_size_max 0.25
_exptl_crystal_size_mid 0.25
_exptl_crystal_size_min 0.20
_refine_diff_density_max 0.300
_refine_diff_density_min -0.422
_refine_diff_density_rms 0.061
_refine_ls_extinction_method none
_refine_ls_goodness_of_fit_ref 1.062
_refine_ls_hydrogen_treatment mixed
_refine_ls_matrix_type full
_refine_ls_number_parameters 139
_refine_ls_number_reflns 2096
_refine_ls_number_restraints 0
_refine_ls_restrained_S_all 1.062
_refine_ls_R_factor_all 0.0379
_refine_ls_R_factor_gt 0.0358
_refine_ls_shift/su_max 0.001
_refine_ls_shift/su_mean 0.000
_refine_ls_structure_factor_coef Fsqd
_refine_ls_weighting_details 'calc w=1/[\s^2^(Fo^2^)+(0.0210P)^2^+3.0039P] where P=(Fo^2^+2Fc^2^)/3'
_refine_ls_weighting_scheme calc
_refine_ls_wR_factor_gt 0.0848
_refine_ls_wR_factor_ref 0.0865
_reflns_number_gt 2029
_reflns_number_total 2096
_reflns_threshold_expression >2sigma(I)
_cod_data_source_file om1007264_si_002.cif
_cod_data_source_block 1a
_cod_original_sg_symbol_H-M Pcab
_cod_database_code 4063363

loop_
_symmetry_equiv_pos_as_xyz
'x, y, z'
'-x, -y+1/2, z+1/2'
'x+1/2, -y, -z+1/2'
'-x+1/2, y+1/2, -z'
'-x, -y, -z'
'x, y-1/2, -z-1/2'
'-x-1/2, y, z-1/2'
'x-1/2, -y-1/2, z'

loop_
_atom_site_label
_atom_site_type_symbol
_atom_site_fract_x
_atom_site_fract_y
_atom_site_fract_z
_atom_site_U_iso_or_equiv
_atom_site_adp_type
_atom_site_occupancy
_atom_site_symmetry_multiplicity
_atom_site_calc_flag
_atom_site_refinement_flags
_atom_site_disorder_assembly
_atom_site_disorder_group
C1 C 0.3098(6) 0.3179(2) 0.6153(2) 0.0420(8) Uani 1 1 d . . .
H1A H 0.183(6) 0.319(3) 0.607(2) 0.050 Uiso 1 1 d . . .
H1B H 0.355(5) 0.298(3) 0.659(2) 0.050 Uiso 1 1 d . . .
C2 C 0.4053(5) 0.3689(2) 0.5690(2) 0.0370(8) Uani 1 1 d . . .
H2 H 0.521(5) 0.382(2) 0.579(2) 0.044 Uiso 1 1 d . . .
C3 C 0.3417(5) 0.3799(2) 0.5008(2) 0.0347(7) Uani 1 1 d . . .
H3 H 0.221(6) 0.382(2) 0.495(2) 0.042 Uiso 1 1 d . . .
C4 C 0.4468(5) 0.4114(2) 0.4398(2) 0.0400(8) Uani 1 1 d . . .
H4A H 0.5671 0.4138 0.4531 0.048 Uiso 1 1 calc R . .
H4B H 0.4103 0.4686 0.4272 0.048 Uiso 1 1 calc R . .
C5 C 0.4260(5) 0.3524(2) 0.37671(19) 0.0361(8) Uani 1 1 d . . .
H5A H 0.4975 0.3716 0.3382 0.043 Uiso 1 1 calc R . .
H5B H 0.3072 0.3517 0.3612 0.043 Uiso 1 1 calc R . .
C6 C 0.4074(4) 0.1735(2) 0.34244(17) 0.0315(7) Uani 1 1 d . . .
C11 C 0.3470(5) 0.1986(3) 0.2773(2) 0.0452(9) Uani 1 1 d . . .
H11 H 0.3448 0.2561 0.2653 0.054 Uiso 1 1 calc R . .
C10 C 0.2898(6) 0.1377(3) 0.2300(2) 0.0528(10) Uani 1 1 d . . .
H10 H 0.2487 0.1546 0.1864 0.063 Uiso 1 1 calc R . .
C9 C 0.2937(6) 0.0525(3) 0.2474(2) 0.0543(10) Uani 1 1 d . . .
H9 H 0.2546 0.0119 0.2156 0.065 Uiso 1 1 calc R . .
C8 C 0.3554(6) 0.0272(3) 0.3119(2) 0.0511(10) Uani 1 1 d . . .
H8 H 0.3596 -0.0305 0.3231 0.061 Uiso 1 1 calc R . .
C7 C 0.4111(5) 0.0873(2) 0.3600(2) 0.0408(8) Uani 1 1 d . . .
H7 H 0.4508 0.0701 0.4037 0.049 Uiso 1 1 calc R . .
S1 S 0.49224(11) 0.24584(5) 0.40545(4) 0.0309(2) Uani 1 1 d . . .
Cl1 Cl 0.37254(10) 0.10159(5) 0.55321(5) 0.0371(2) Uani 1 1 d . . .
Pd1 Pd 0.37598(3) 0.248074(14) 0.520597(14) 0.02923(13) Uani 1 1 d . . .

loop_
_atom_site_aniso_label
_atom_site_aniso_U_11
_atom_site_aniso_U_22
_atom_site_aniso_U_33
_atom_site_aniso_U_23
_atom_site_aniso_U_13
_atom_site_aniso_U_12
C1 0.045(2) 0.040(2) 0.041(2) -0.0085(17) 0.0011(17) 0.0022(16)
C2 0.0395(19) 0.0270(17) 0.045(2) -0.0098(15) -0.0022(16) -0.0016(14)
C3 0.0347(18) 0.0223(16) 0.047(2) -0.0032(15) -0.0001(16) 0.0000(13)
C4 0.040(2) 0.0256(16) 0.054(2) 0.0029(15) -0.0010(17) -0.0051(14)
C5 0.0365(18) 0.0292(17) 0.0426(19) 0.0074(14) 0.0009(16) -0.0031(14)
C6 0.0285(16) 0.0342(18) 0.0316(16) 0.0020(14) 0.0038(14) 0.0029(13)
C11 0.060(2) 0.041(2) 0.0347(19) 0.0025(16) 0.0002(17) 0.0063(17)
C10 0.064(3) 0.060(3) 0.034(2) -0.0068(18) -0.0056(19) 0.010(2)
C9 0.062(3) 0.053(2) 0.048(2) -0.019(2) 0.001(2) -0.002(2)
C8 0.069(3) 0.033(2) 0.052(2) -0.0044(18) 0.003(2) -0.0020(18)
C7 0.050(2) 0.0339(19) 0.0390(19) 0.0024(15) -0.0013(17) 0.0025(16)
S1 0.0284(4) 0.0300(4) 0.0345(4) 0.0021(3) -0.0002(4) 0.0017(3)
Cl1 0.0400(5) 0.0290(4) 0.0424(5) 0.0045(4) 0.0037(3) 0.0010(3)
Pd1 0.0302(2) 0.02479(19) 0.0328(2) -0.00081(10) -0.00064(10) -0.00108(9)

loop_
_atom_type_symbol
_atom_type_description
_atom_type_scat_dispersion_real
_atom_type_scat_dispersion_imag
_atom_type_scat_source
C C 0.0033 0.0016 'International Tables Vol C Tables 4.2.6.8 and 6.1.1.4'
H H 0.0000 0.0000 'International Tables Vol C Tables 4.2.6.8 and 6.1.1.4'
S S 0.1246 0.1234 'International Tables Vol C Tables 4.2.6.8 and 6.1.1.4'
Cl Cl 0.1484 0.1585 'International Tables Vol C Tables 4.2.6.8 and 6.1.1.4'
Pd Pd -0.9988 1.0072 'International Tables Vol C Tables 4.2.6.8 and 6.1.1.4'

loop_
_geom_angle_atom_site_label_1
_geom_angle_atom_site_label_2
_geom_angle_atom_site_label_3
_geom_angle
_geom_angle_site_symmetry_1
_geom_angle_site_symmetry_3
_geom_angle_publ_flag
C2 C1 Pd1 68.8(2) . . ?
C1 C2 C3 117.9(4) . . ?
C1 C2 Pd1 73.1(2) . . ?
C3 C2 Pd1 70.55(19) . . ?
C2 C3 C4 124.5(3) . . ?
C2 C3 Pd1 70.7(2) . . ?
C4 C3 Pd1 112.9(2) . . ?
C3 C4 C5 110.8(3) . . ?
C4 C5 S1 106.6(2) . . ?
C11 C6 C7 119.8(3) . . ?
C11 C6 S1 123.5(3) . . ?
C7 C6 S1 116.6(3) . . ?
C10 C11 C6 119.9(4) . . ?
C9 C10 C11 120.2(4) . . ?
C10 C9 C8 120.1(4) . . ?
C9 C8 C7 120.3(4) . . ?
C8 C7 C6 119.6(4) . . ?
C6 S1 C5 105.87(16) . . ?
C6 S1 Pd1 119.57(11) . . ?
C5 S1 Pd1 99.01(12) . . ?
C3 Pd1 C2 38.72(15) . . ?
C3 Pd1 C1 68.14(15) . . ?
C2 Pd1 C1 38.12(15) . . ?
C3 Pd1 S1 84.10(11) . . ?
C2 Pd1 S1 112.07(11) . . ?
C1 Pd1 S1 150.00(11) . . ?
C3 Pd1 Cl1 170.77(11) . . ?
C2 Pd1 Cl1 138.50(11) . . ?
C1 Pd1 Cl1 105.38(11) . . ?
S1 Pd1 Cl1 103.42(3) . . ?

loop_
_geom_bond_atom_site_label_1
_geom_bond_atom_site_label_2
_geom_bond_distance
_geom_bond_site_symmetry_2
_geom_bond_publ_flag
C1 C2 1.403(6) . ?
C1 Pd1 2.175(4) . ?
C2 C3 1.404(6) . ?
C2 Pd1 2.119(3) . ?
C3 C4 1.507(5) . ?
C3 Pd1 2.116(3) . ?
C4 C5 1.526(5) . ?
C5 S1 1.831(3) . ?
C6 C11 1.386(5) . ?
C6 C7 1.392(5) . ?
C6 S1 1.779(4) . ?
C11 C10 1.386(6) . ?
C10 C9 1.376(6) . ?
C9 C8 1.380(6) . ?
C8 C7 1.383(5) . ?
S1 Pd1 2.3771(9) . ?
Cl1 Pd1 2.3778(9) . ?
